data_4101527
loop_
_publ_author_name
'Wright, Vincent A'
'Patrick, Brian O'
'Schneider, Celine'
'Gates, Derek P'

_publ_section_title
;
 Phosphorus copies of PPV: pi-conjugated polymers and molecules
 composed of alternating phenylene and phosphaalkene moieties.
;
_journal_issue 27
_journal_name_full 'Journal of the American Chemical Society'
_journal_page_first 8836
_journal_page_last 8844
_journal_paper_doi 10.1021/ja060816l
_journal_volume 128
_journal_year 2006
_chemical_formula_sum 'C19 H25 O P Si'
_chemical_formula_weight 328.45
_chemical_name_systematic
;
 ?
;
_space_group_IT_number 14
_symmetry_cell_setting monoclinic
_symmetry_space_group_name_Hall '-P 2yn'
_symmetry_space_group_name_H-M 'P 1 21/n 1'
_atom_sites_solution_hydrogens geom
_atom_sites_solution_primary direct
_atom_sites_solution_secondary difmap
_audit_creation_method SHELXL-97
_cell_angle_alpha 90.00
_cell_angle_beta 101.780(10)
_cell_angle_gamma 90.00
_cell_formula_units_Z 4
_cell_length_a 7.8060(10)
_cell_length_b 16.799(2)
_cell_length_c 14.801(2)
_cell_measurement_reflns_used 7123
_cell_measurement_temperature 173(2)
_cell_measurement_theta_max 27.17
_cell_measurement_theta_min 2.80
_cell_volume 1900.0(4)
_computing_structure_refinement 'SHELXL-97 (Sheldrick, 1997)'
_diffrn_ambient_temperature 173(2)
_diffrn_measured_fraction_theta_full 0.996
_diffrn_measured_fraction_theta_max 0.996
_diffrn_measurement_device_type 'Bruker X8 APEX'
_diffrn_measurement_method 'area detector'
_diffrn_radiation_monochromator graphite
_diffrn_radiation_source 'fine-focus sealed tube'
_diffrn_radiation_type MoK\a
_diffrn_radiation_wavelength 0.71073
_diffrn_reflns_av_R_equivalents 0.0330
_diffrn_reflns_av_sigmaI/netI 0.0187
_diffrn_reflns_limit_h_max 10
_diffrn_reflns_limit_h_min -10
_diffrn_reflns_limit_k_max 21
_diffrn_reflns_limit_k_min -21
_diffrn_reflns_limit_l_max 19
_diffrn_reflns_limit_l_min -19
_diffrn_reflns_number 45391
_diffrn_reflns_theta_full 27.75
_diffrn_reflns_theta_max 27.75
_diffrn_reflns_theta_min 1.86
_exptl_absorpt_coefficient_mu 0.208
_exptl_absorpt_correction_T_max 0.979
_exptl_absorpt_correction_T_min 0.903
_exptl_absorpt_correction_type multi-scan
_exptl_crystal_colour yellow
_exptl_crystal_density_diffrn 1.148
_exptl_crystal_density_method 'not measured'
_exptl_crystal_description plate
_exptl_crystal_F_000 704
_exptl_crystal_size_max 0.50
_exptl_crystal_size_mid 0.50
_exptl_crystal_size_min 0.10
_refine_diff_density_max 0.367
_refine_diff_density_min -0.194
_refine_diff_density_rms 0.045
_refine_ls_extinction_method none
_refine_ls_goodness_of_fit_ref 1.117
_refine_ls_hydrogen_treatment constr
_refine_ls_matrix_type full
_refine_ls_number_parameters 204
_refine_ls_number_reflns 4456
_refine_ls_number_restraints 0
_refine_ls_restrained_S_all 1.117
_refine_ls_R_factor_all 0.0429
_refine_ls_R_factor_gt 0.0351
_refine_ls_shift/su_max 0.003
_refine_ls_shift/su_mean 0.000
_refine_ls_structure_factor_coef Fsqd
_refine_ls_weighting_details 'calc w=1/[\s^2^(Fo^2^)+(0.0637P)^2^+0.2377P] where P=(Fo^2^+2Fc^2^)/3'
_refine_ls_weighting_scheme calc
_refine_ls_wR_factor_gt 0.1033
_refine_ls_wR_factor_ref 0.1079
_reflns_number_gt 3670
_reflns_number_total 4456
_reflns_threshold_expression >2sigma(I)
_cod_data_source_file ja060816lsi20060202_104124.cif
_cod_data_source_block dg021
_cod_original_sg_symbol_H-M 'P 21/n'
_cod_database_code 4101527

loop_
_symmetry_equiv_pos_as_xyz
'x, y, z'
'-x+1/2, y+1/2, -z+1/2'
'-x, -y, -z'
'x-1/2, -y-1/2, z-1/2'

loop_
_atom_site_label
_atom_site_type_symbol
_atom_site_fract_x
_atom_site_fract_y
_atom_site_fract_z
_atom_site_U_iso_or_equiv
_atom_site_adp_type
_atom_site_occupancy
_atom_site_symmetry_multiplicity
_atom_site_calc_flag
_atom_site_refinement_flags
C1 C 0.57094(15) 0.15328(7) 0.84840(8) 0.0253(3) Uani 1 1 d .
C2 C 0.51597(16) 0.06926(7) 0.82850(9) 0.0275(3) Uani 1 1 d .
C3 C 0.39201(19) 0.04872(8) 0.74838(10) 0.0372(3) Uani 1 1 d .
H3 H 0.3459 0.0889 0.7050 0.045 Uiso 1 1 calc R
C4 C 0.3366(2) -0.02957(9) 0.73214(11) 0.0464(4) Uani 1 1 d .
H4 H 0.2529 -0.0425 0.6780 0.056 Uiso 1 1 calc R
C5 C 0.4032(2) -0.08876(9) 0.79484(12) 0.0477(4) Uani 1 1 d .
H5 H 0.3652 -0.1423 0.7838 0.057 Uiso 1 1 calc R
C6 C 0.5256(2) -0.06962(9) 0.87387(12) 0.0453(4) Uani 1 1 d .
H6 H 0.5710 -0.1102 0.9168 0.054 Uiso 1 1 calc R
C7 C 0.58252(18) 0.00873(8) 0.89070(10) 0.0349(3) Uani 1 1 d .
H7 H 0.6670 0.0210 0.9448 0.042 Uiso 1 1 calc R
C8 C 1.06675(19) 0.09135(9) 0.91971(11) 0.0400(3) Uani 1 1 d .
H8A H 1.0669 0.0813 0.9849 0.060 Uiso 1 1 calc R
H8B H 1.1867 0.1012 0.9121 0.060 Uiso 1 1 calc R
H8C H 1.0193 0.0449 0.8830 0.060 Uiso 1 1 calc R
C9 C 1.01965(19) 0.27034(9) 0.94421(12) 0.0450(4) Uani 1 1 d .
H9A H 0.9472 0.3164 0.9206 0.068 Uiso 1 1 calc R
H9B H 1.1396 0.2791 0.9359 0.068 Uiso 1 1 calc R
H9C H 1.0200 0.2634 1.0100 0.068 Uiso 1 1 calc R
C10 C 0.9029(2) 0.19317(10) 0.75373(10) 0.0454(4) Uani 1 1 d .
H10A H 0.8301 0.1502 0.7216 0.068 Uiso 1 1 calc R
H10B H 1.0181 0.1919 0.7371 0.068 Uiso 1 1 calc R
H10C H 0.8466 0.2445 0.7357 0.068 Uiso 1 1 calc R
C11 C 0.55132(16) 0.31964(7) 0.85336(9) 0.0275(3) Uani 1 1 d .
C12 C 0.58762(17) 0.33901(8) 0.94856(9) 0.0302(3) Uani 1 1 d .
C13 C 0.66302(18) 0.41287(8) 0.97664(9) 0.0339(3) Uani 1 1 d .
H13 H 0.6842 0.4262 1.0403 0.041 Uiso 1 1 calc R
C14 C 0.70821(17) 0.46765(8) 0.91445(10) 0.0342(3) Uani 1 1 d .
C15 C 0.67359(18) 0.44730(8) 0.82129(9) 0.0332(3) Uani 1 1 d .
H15 H 0.7058 0.4833 0.7782 0.040 Uiso 1 1 calc R
C16 C 0.59292(17) 0.37547(8) 0.78925(9) 0.0294(3) Uani 1 1 d .
C17 C 0.5510(2) 0.28179(9) 1.02156(9) 0.0386(3) Uani 1 1 d .
H17A H 0.6385 0.2392 1.0307 0.058 Uiso 1 1 calc R
H17B H 0.4340 0.2588 1.0014 0.058 Uiso 1 1 calc R
H17C H 0.5566 0.3105 1.0798 0.058 Uiso 1 1 calc R
C18 C 0.7911(2) 0.54686(8) 0.94796(12) 0.0457(4) Uani 1 1 d .
H18A H 0.8714 0.5633 0.9084 0.068 Uiso 1 1 calc R
H18B H 0.8561 0.5413 1.0117 0.068 Uiso 1 1 calc R
H18C H 0.6994 0.5871 0.9454 0.068 Uiso 1 1 calc R
C19 C 0.5515(2) 0.35968(9) 0.68611(9) 0.0384(3) Uani 1 1 d .
H19A H 0.4956 0.3074 0.6742 0.058 Uiso 0.50 1 calc PR
H19B H 0.6600 0.3605 0.6625 0.058 Uiso 0.50 1 calc PR
H19C H 0.4720 0.4009 0.6550 0.058 Uiso 0.50 1 calc PR
H19D H 0.5894 0.4052 0.6536 0.058 Uiso 0.50 1 calc PR
H19E H 0.4251 0.3521 0.6653 0.058 Uiso 0.50 1 calc PR
H19F H 0.6131 0.3116 0.6728 0.058 Uiso 0.50 1 calc PR
O1 O 0.73187(11) 0.16196(5) 0.90551(6) 0.0282(2) Uani 1 1 d .
Si1 Si 0.92906(4) 0.179756(19) 0.88012(2) 0.02600(11) Uani 1 1 d .
P1 P 0.42987(4) 0.22921(2) 0.80896(2) 0.03185(11) Uani 1 1 d .

loop_
_atom_site_aniso_label
_atom_site_aniso_U_11
_atom_site_aniso_U_22
_atom_site_aniso_U_33
_atom_site_aniso_U_23
_atom_site_aniso_U_13
_atom_site_aniso_U_12
C1 0.0224(6) 0.0282(6) 0.0259(6) 0.0009(5) 0.0059(5) -0.0016(5)
C2 0.0245(6) 0.0271(6) 0.0327(7) -0.0011(5) 0.0100(5) -0.0012(5)
C3 0.0377(7) 0.0359(7) 0.0363(7) -0.0021(6) 0.0033(6) -0.0053(6)
C4 0.0465(9) 0.0423(8) 0.0485(9) -0.0117(7) 0.0051(7) -0.0124(7)
C5 0.0456(9) 0.0287(7) 0.0709(11) -0.0109(7) 0.0168(8) -0.0091(6)
C6 0.0450(9) 0.0283(7) 0.0628(10) 0.0079(7) 0.0114(8) 0.0001(6)
C7 0.0312(7) 0.0302(7) 0.0428(8) 0.0025(6) 0.0064(6) -0.0012(5)
C8 0.0339(7) 0.0390(8) 0.0472(8) 0.0021(6) 0.0087(6) 0.0068(6)
C9 0.0317(7) 0.0385(8) 0.0634(10) -0.0164(7) 0.0061(7) -0.0076(6)
C10 0.0382(8) 0.0636(10) 0.0357(8) 0.0066(7) 0.0104(6) -0.0052(7)
C11 0.0266(6) 0.0243(6) 0.0313(6) 0.0014(5) 0.0051(5) 0.0030(5)
C12 0.0319(7) 0.0289(6) 0.0309(7) 0.0033(5) 0.0091(5) 0.0064(5)
C13 0.0401(7) 0.0311(7) 0.0299(7) -0.0032(5) 0.0060(6) 0.0068(6)
C14 0.0348(7) 0.0251(6) 0.0411(7) -0.0014(5) 0.0037(6) 0.0041(5)
C15 0.0370(7) 0.0260(6) 0.0362(7) 0.0063(5) 0.0068(6) 0.0019(5)
C16 0.0307(6) 0.0278(6) 0.0293(6) 0.0028(5) 0.0050(5) 0.0034(5)
C17 0.0477(8) 0.0378(7) 0.0335(7) 0.0044(6) 0.0158(6) 0.0045(6)
C18 0.0515(9) 0.0281(7) 0.0534(9) -0.0045(6) 0.0014(7) -0.0007(6)
C19 0.0473(8) 0.0371(7) 0.0299(7) 0.0039(6) 0.0059(6) -0.0010(6)
O1 0.0240(4) 0.0326(5) 0.0269(4) 0.0008(3) 0.0029(3) -0.0025(3)
Si1 0.02349(19) 0.02532(19) 0.02847(19) -0.00226(13) 0.00358(14) -0.00172(12)
P1 0.02550(18) 0.02675(18) 0.0409(2) 0.00207(13) 0.00105(14) -0.00009(12)

loop_
_atom_type_symbol
_atom_type_description
_atom_type_scat_dispersion_real
_atom_type_scat_dispersion_imag
_atom_type_scat_source
C C 0.0033 0.0016 'International Tables Vol C Tables 4.2.6.8 and 6.1.1.4'
H H 0.0000 0.0000 'International Tables Vol C Tables 4.2.6.8 and 6.1.1.4'
O O 0.0106 0.0060 'International Tables Vol C Tables 4.2.6.8 and 6.1.1.4'
Si Si 0.0817 0.0704 'International Tables Vol C Tables 4.2.6.8 and 6.1.1.4'
P P 0.1023 0.0942 'International Tables Vol C Tables 4.2.6.8 and 6.1.1.4'

loop_
_geom_angle_atom_site_label_1
_geom_angle_atom_site_label_2
_geom_angle_atom_site_label_3
_geom_angle
O1 C1 C2 114.46(10)
O1 C1 P1 125.23(9)
C2 C1 P1 120.08(9)
C7 C2 C3 118.29(12)
C7 C2 C1 120.41(11)
C3 C2 C1 121.26(11)
C4 C3 C2 120.82(14)
C4 C3 H3 119.6
C2 C3 H3 119.6
C5 C4 C3 120.11(14)
C5 C4 H4 119.9
C3 C4 H4 119.9
C4 C5 C6 119.82(14)
C4 C5 H5 120.1
C6 C5 H5 120.1
C5 C6 C7 120.53(14)
C5 C6 H6 119.7
C7 C6 H6 119.7
C6 C7 C2 120.43(13)
C6 C7 H7 119.8
C2 C7 H7 119.8
Si1 C8 H8A 109.5
Si1 C8 H8B 109.5
H8A C8 H8B 109.5
Si1 C8 H8C 109.5
H8A C8 H8C 109.5
H8B C8 H8C 109.5
Si1 C9 H9A 109.5
Si1 C9 H9B 109.5
H9A C9 H9B 109.5
Si1 C9 H9C 109.5
H9A C9 H9C 109.5
H9B C9 H9C 109.5
Si1 C10 H10A 109.5
Si1 C10 H10B 109.5
H10A C10 H10B 109.5
Si1 C10 H10C 109.5
H10A C10 H10C 109.5
H10B C10 H10C 109.5
C12 C11 C16 119.13(11)
C12 C11 P1 121.91(10)
C16 C11 P1 118.61(10)
C13 C12 C11 119.04(12)
C13 C12 C17 118.65(12)
C11 C12 C17 122.30(12)
C14 C13 C12 122.40(12)
C14 C13 H13 118.8
C12 C13 H13 118.8
C15 C14 C13 117.83(12)
C15 C14 C18 121.48(13)
C13 C14 C18 120.69(12)
C14 C15 C16 122.04(12)
C14 C15 H15 119.0
C16 C15 H15 119.0
C15 C16 C11 119.51(12)
C15 C16 C19 118.72(12)
C11 C16 C19 121.77(12)
C12 C17 H17A 109.5
C12 C17 H17B 109.5
H17A C17 H17B 109.5
C12 C17 H17C 109.5
H17A C17 H17C 109.5
H17B C17 H17C 109.5
C14 C18 H18A 109.5
C14 C18 H18B 109.5
H18A C18 H18B 109.5
C14 C18 H18C 109.5
H18A C18 H18C 109.5
H18B C18 H18C 109.5
C16 C19 H19A 109.5
C16 C19 H19B 109.5
H19A C19 H19B 109.5
C16 C19 H19C 109.5
H19A C19 H19C 109.5
H19B C19 H19C 109.5
C16 C19 H19D 109.5
H19A C19 H19D 141.1
H19B C19 H19D 56.3
H19C C19 H19D 56.3
C16 C19 H19E 109.5
H19A C19 H19E 56.3
H19B C19 H19E 141.1
H19C C19 H19E 56.3
H19D C19 H19E 109.5
C16 C19 H19F 109.5
H19A C19 H19F 56.3
H19B C19 H19F 56.3
H19C C19 H19F 141.1
H19D C19 H19F 109.5
H19E C19 H19F 109.5
C1 O1 Si1 130.19(8)
O1 Si1 C10 109.23(6)
O1 Si1 C9 107.57(6)
C10 Si1 C9 111.61(8)
O1 Si1 C8 106.51(6)
C10 Si1 C8 110.68(7)
C9 Si1 C8 111.04(7)
C1 P1 C11 104.20(6)

loop_
_geom_bond_atom_site_label_1
_geom_bond_atom_site_label_2
_geom_bond_distance
C1 O1 1.3712(14)
C1 C2 1.4871(17)
C1 P1 1.7081(12)
C2 C7 1.3987(18)
C2 C3 1.4117(18)
C3 C4 1.390(2)
C3 H3 0.9500
C4 C5 1.387(2)
C4 H4 0.9500
C5 C6 1.389(2)
C5 H5 0.9500
C6 C7 1.3951(19)
C6 H6 0.9500
C7 H7 0.9500
C8 Si1 1.8566(14)
C8 H8A 0.9800
C8 H8B 0.9800
C8 H8C 0.9800
C9 Si1 1.8552(14)
C9 H9A 0.9800
C9 H9B 0.9800
C9 H9C 0.9800
C10 Si1 1.8536(15)
C10 H10A 0.9800
C10 H10B 0.9800
C10 H10C 0.9800
C11 C12 1.4173(18)
C11 C16 1.4180(18)
C11 P1 1.8397(13)
C12 C13 1.3996(18)
C12 C17 1.5164(18)
C13 C14 1.397(2)
C13 H13 0.9500
C14 C15 1.3925(19)
C14 C18 1.5180(19)
C15 C16 1.3985(18)
C15 H15 0.9500
C16 C19 1.5178(18)
C17 H17A 0.9800
C17 H17B 0.9800
C17 H17C 0.9800
C18 H18A 0.9800
C18 H18B 0.9800
C18 H18C 0.9800
C19 H19A 0.9800
C19 H19B 0.9800
C19 H19C 0.9800
C19 H19D 0.9800
C19 H19E 0.9800
C19 H19F 0.9800
O1 Si1 1.6842(9)

loop_
_geom_torsion_atom_site_label_1
_geom_torsion_atom_site_label_2
_geom_torsion_atom_site_label_3
_geom_torsion_atom_site_label_4
_geom_torsion
O1 C1 C2 C7 25.51(17)
P1 C1 C2 C7 -149.20(11)
O1 C1 C2 C3 -156.49(12)
P1 C1 C2 C3 28.80(17)
C7 C2 C3 C4 0.5(2)
C1 C2 C3 C4 -177.55(13)
C2 C3 C4 C5 -0.1(2)
C3 C4 C5 C6 -0.1(2)
C4 C5 C6 C7 -0.1(3)
C5 C6 C7 C2 0.5(2)
C3 C2 C7 C6 -0.7(2)
C1 C2 C7 C6 177.40(13)
C16 C11 C12 C13 0.22(18)
P1 C11 C12 C13 -172.88(10)
C16 C11 C12 C17 -178.54(12)
P1 C11 C12 C17 8.37(17)
C11 C12 C13 C14 -1.7(2)
C17 C12 C13 C14 177.11(13)
C12 C13 C14 C15 0.9(2)
C12 C13 C14 C18 -179.50(12)
C13 C14 C15 C16 1.4(2)
C18 C14 C15 C16 -178.22(13)
C14 C15 C16 C11 -2.8(2)
C14 C15 C16 C19 176.92(13)
C12 C11 C16 C15 1.94(19)
P1 C11 C16 C15 175.27(10)
C12 C11 C16 C19 -177.75(12)
P1 C11 C16 C19 -4.43(17)
C2 C1 O1 Si1 98.02(12)
P1 C1 O1 Si1 -87.58(13)
C1 O1 Si1 C10 3.26(12)
C1 O1 Si1 C9 124.57(11)
C1 O1 Si1 C8 -116.31(11)
O1 C1 P1 C11 4.02(12)
C2 C1 P1 C11 178.12(10)
C12 C11 P1 C1 -69.95(11)
C16 C11 P1 C1 116.92(11)
